data_1557369
loop_
_publ_author_name
'Narvekar, Kedar U.'
'Srinivasan, Bikshandarkoil R.'

_publ_section_title
;
 2-Aminoanilinium 4-methylbenzenesulfonate
;
_journal_coeditor_code HB4337
_journal_issue 2
_journal_name_full IUCrData
_journal_page_first x200230
_journal_paper_doi 10.1107/S2414314620002308
_journal_volume 5
_journal_year 2020
_chemical_formula_iupac 'C6 H9 N2 +, C7 H7 O3 S -'
_chemical_formula_moiety 'C6 H9 N2 +, C7 H7 O3 S -'
_chemical_formula_sum 'C13 H16 N2 O3 S'
_chemical_formula_weight 280.34
_chemical_name_systematic
;
2-Aminoanilinium 4-methylbenzenesulfonate
;
_space_group_crystal_system monoclinic
_space_group_IT_number 14
_space_group_name_Hall '-P 2yn'
_space_group_name_H-M_alt 'P 1 21/n 1'
_atom_sites_solution_hydrogens mixed
_atom_sites_solution_primary dual
_audit_creation_method SHELXL-2018/3
_cell_angle_alpha 90
_cell_angle_beta 102.3490(10)
_cell_angle_gamma 90
_cell_formula_units_Z 4
_cell_length_a 14.6392(5)
_cell_length_b 5.7111(2)
_cell_length_c 17.5295(6)
_cell_measurement_reflns_used 7623
_cell_measurement_temperature 293(2)
_cell_measurement_theta_max 30.17
_cell_measurement_theta_min 2.85
_cell_volume 1431.66(9)
_computing_cell_refinement
;
SAINT (Bruker, 2019)
;
_computing_data_collection
;
APEX3 (Bruker, 2019)
;
_computing_data_reduction
;
SAINT (Bruker, 2019)
;
_computing_molecular_graphics
;
<i>OLEX2</i> (Dolomanov <i>et al.</i>,  2009) and
<i>shelXle</i> (H\"ubschle <i>et al.</i>,  2011)
;
_computing_publication_material
;
<i>shelXle</i> (H\"ubschle <i>et al.</i>,  2011)
;
_computing_structure_refinement
;
<i>SHELXL2018</i> (Sheldrick, 2015)
;
_computing_structure_solution
;
<i>SHELXT2014</i> (Sheldrick, 2008)
;
_diffrn_ambient_temperature 293(2)
_diffrn_measured_fraction_theta_full 0.997
_diffrn_measured_fraction_theta_max 0.997
_diffrn_measurement_device_type 'Bruker D8 Quest ECO'
_diffrn_measurement_method '\f and \w scans'
_diffrn_radiation_type MoK\a
_diffrn_radiation_wavelength 0.71073
_diffrn_reflns_av_R_equivalents 0.0265
_diffrn_reflns_av_unetI/netI 0.0201
_diffrn_reflns_limit_h_max 20
_diffrn_reflns_limit_h_min -20
_diffrn_reflns_limit_k_max 8
_diffrn_reflns_limit_k_min -8
_diffrn_reflns_limit_l_max 25
_diffrn_reflns_limit_l_min -25
_diffrn_reflns_number 22028
_diffrn_reflns_theta_full 25.242
_diffrn_reflns_theta_max 30.533
_diffrn_reflns_theta_min 2.849
_diffrn_source 'Sealed Tube'
_diffrn_standards_decay_% 0
_diffrn_standards_interval_count 0
_diffrn_standards_number 0
_exptl_absorpt_coefficient_mu 0.231
_exptl_absorpt_correction_T_max 0.7461
_exptl_absorpt_correction_T_min 0.6822
_exptl_absorpt_correction_type multi-scan
_exptl_absorpt_process_details
;
(SADABS; Krause <i>et al.</i>,  2015)
;
_exptl_crystal_colour colourless
_exptl_crystal_density_diffrn 1.301
_exptl_crystal_description block
_exptl_crystal_F_000 592
_exptl_crystal_size_max 0.453
_exptl_crystal_size_mid 0.372
_exptl_crystal_size_min 0.328
_refine_diff_density_max 0.205
_refine_diff_density_min -0.306
_refine_ls_extinction_method none
_refine_ls_goodness_of_fit_ref 1.062
_refine_ls_hydrogen_treatment mixed
_refine_ls_matrix_type full
_refine_ls_number_parameters 182
_refine_ls_number_reflns 4362
_refine_ls_number_restraints 0
_refine_ls_restrained_S_all 1.062
_refine_ls_R_factor_all 0.0628
_refine_ls_R_factor_gt 0.0424
_refine_ls_shift/su_max 0.010
_refine_ls_shift/su_mean 0.000
_refine_ls_structure_factor_coef Fsqd
_refine_ls_weighting_details 'w=1/[\s^2^(Fo^2^)+(0.0529P)^2^+0.3765P] where P=(Fo^2^+2Fc^2^)/3'
_refine_ls_weighting_scheme calc
_refine_ls_wR_factor_gt 0.1099
_refine_ls_wR_factor_ref 0.1271
_reflns_number_gt 3253
_reflns_number_total 4362
_reflns_threshold_expression 'I > 2\s(I)'
_cod_data_source_file hb4337sup1.cif
_cod_data_source_block I
_cod_original_sg_symbol_H-M 'P 21/n'
_cod_database_code 1557369
_shelx_space_group_comment
;
The symmetry employed for this shelxl refinement is uniquely defined
by the following loop, which should always be used as a source of
symmetry information in preference to the above space-group names.
They are only intended as comments.
;
_shelx_estimated_absorpt_t_min 0.902
_shelx_estimated_absorpt_t_max 0.928

loop_
_space_group_symop_operation_xyz
'x, y, z'
'-x+1/2, y+1/2, -z+1/2'
'-x, -y, -z'
'x-1/2, -y-1/2, z-1/2'

loop_
_atom_site_type_symbol
_atom_site_label
_atom_site_fract_x
_atom_site_fract_y
_atom_site_fract_z
_atom_site_U_iso_or_equiv
_atom_site_adp_type
_atom_site_calc_flag
_atom_site_occupancy
_atom_site_disorder_assembly
_atom_site_disorder_group
N N1 0.36804(8) 0.2361(2) 0.46460(7) 0.0440(3) Uani d 1 . .
H H1A 0.414876 0.196763 0.442076 0.066 Uiso calc 1 . .
H H1B 0.350598 0.111606 0.488514 0.066 Uiso calc 1 . .
H H1C 0.386780 0.349023 0.499410 0.066 Uiso calc 1 . .
N N2 0.37965(15) 0.6564(3) 0.38220(11) 0.0700(5) Uani d 1 . .
H H2B 0.3826(18) 0.763(5) 0.3528(16) 0.095(9) Uiso d 1 . .
H H2A 0.4355(16) 0.584(4) 0.3963(13) 0.076(7) Uiso d 1 . .
C C1 0.28909(9) 0.3195(2) 0.40520(8) 0.0394(3) Uani d 1 . .
C C2 0.29793(11) 0.5272(3) 0.36608(8) 0.0468(3) Uani d 1 . .
C C3 0.21843(15) 0.6058(3) 0.31307(10) 0.0657(5) Uani d 1 . .
H H3 0.221090 0.744552 0.285849 0.079 Uiso calc 1 . .
C C4 0.13647(15) 0.4805(5) 0.30077(12) 0.0804(7) Uani d 1 . .
H H4 0.084179 0.536909 0.265797 0.096 Uiso calc 1 . .
C C5 0.13039(14) 0.2741(5) 0.33902(13) 0.0774(6) Uani d 1 . .
H H5 0.074746 0.189818 0.329632 0.093 Uiso calc 1 . .
C C6 0.20756(11) 0.1926(3) 0.39160(10) 0.0552(4) Uani d 1 . .
H H6 0.204453 0.052101 0.417768 0.066 Uiso calc 1 . .
S S11 0.59680(3) 0.22022(7) 0.39473(2) 0.04691(12) Uani d 1 . .
O O11 0.51524(8) 0.0815(2) 0.40070(7) 0.0599(3) Uani d 1 . .
O O12 0.58218(10) 0.4676(2) 0.40655(7) 0.0702(4) Uani d 1 . .
O O13 0.68108(8) 0.1290(2) 0.44434(7) 0.0647(3) Uani d 1 . .
C C11 0.6391(2) 0.0983(7) 0.06127(15) 0.1203(11) Uani d 1 . .
H H11A 0.607486 -0.041356 0.039393 0.180 Uiso calc 1 . .
H H11B 0.704391 0.086390 0.060695 0.180 Uiso calc 1 . .
H H11C 0.612753 0.231288 0.030895 0.180 Uiso calc 1 . .
C C12 0.62771(14) 0.1275(4) 0.14452(12) 0.0720(5) Uani d 1 . .
C C13 0.65754(14) -0.0419(4) 0.19988(13) 0.0732(5) Uani d 1 . .
H H13 0.684183 -0.178430 0.185581 0.088 Uiso calc 1 . .
C C14 0.64892(12) -0.0142(3) 0.27597(11) 0.0609(4) Uani d 1 . .
H H14 0.669112 -0.131566 0.312468 0.073 Uiso calc 1 . .
C C15 0.61010(10) 0.1889(3) 0.29789(9) 0.0444(3) Uani d 1 . .
C C16 0.58045(14) 0.3615(3) 0.24378(11) 0.0619(4) Uani d 1 . .
H H16 0.554920 0.499363 0.258252 0.074 Uiso calc 1 . .
C C17 0.58897(16) 0.3279(4) 0.16747(12) 0.0764(6) Uani d 1 . .
H H17 0.567940 0.443925 0.130691 0.092 Uiso calc 1 . .

loop_
_atom_site_aniso_label
_atom_site_aniso_U_11
_atom_site_aniso_U_22
_atom_site_aniso_U_33
_atom_site_aniso_U_12
_atom_site_aniso_U_13
_atom_site_aniso_U_23
N1 0.0443(6) 0.0444(6) 0.0411(6) -0.0028(5) 0.0042(5) 0.0072(5)
N2 0.0852(13) 0.0577(10) 0.0664(10) -0.0219(9) 0.0146(9) 0.0133(8)
C1 0.0403(6) 0.0410(7) 0.0348(6) -0.0001(5) 0.0037(5) -0.0034(5)
C2 0.0600(9) 0.0424(7) 0.0368(7) 0.0031(6) 0.0077(6) -0.0008(6)
C3 0.0862(13) 0.0619(11) 0.0450(8) 0.0282(10) 0.0050(8) 0.0040(8)
C4 0.0615(11) 0.1129(19) 0.0574(11) 0.0317(12) -0.0082(8) -0.0091(12)
C5 0.0463(9) 0.1129(18) 0.0668(12) -0.0095(10) -0.0019(8) -0.0164(12)
C6 0.0523(9) 0.0601(10) 0.0518(8) -0.0128(7) 0.0083(7) -0.0102(7)
S11 0.0464(2) 0.0440(2) 0.0472(2) -0.00369(15) 0.00294(14) 0.00788(15)
O11 0.0509(6) 0.0685(8) 0.0641(7) -0.0118(6) 0.0208(5) -0.0027(6)
O12 0.1021(10) 0.0465(7) 0.0531(7) 0.0017(7) -0.0033(6) -0.0028(5)
O13 0.0512(6) 0.0777(8) 0.0597(7) -0.0014(6) -0.0007(5) 0.0279(6)
C11 0.117(2) 0.184(3) 0.0711(15) 0.009(2) 0.0443(15) -0.0057(19)
C12 0.0600(10) 0.0984(16) 0.0623(11) -0.0045(11) 0.0240(9) -0.0010(11)
C13 0.0648(11) 0.0780(13) 0.0803(13) 0.0103(10) 0.0235(10) -0.0079(11)
C14 0.0588(10) 0.0544(10) 0.0684(11) 0.0089(8) 0.0111(8) 0.0072(8)
C15 0.0361(6) 0.0440(7) 0.0513(8) -0.0042(5) 0.0057(5) 0.0086(6)
C16 0.0720(11) 0.0550(9) 0.0590(10) 0.0110(8) 0.0146(8) 0.0159(8)
C17 0.0873(14) 0.0843(15) 0.0586(11) 0.0096(12) 0.0179(10) 0.0261(10)

loop_
_atom_type_symbol
_atom_type_description
_atom_type_scat_dispersion_real
_atom_type_scat_dispersion_imag
_atom_type_scat_source
C C 0.0033 0.0016 'International Tables Vol C Tables 4.2.6.8 and 6.1.1.4'
H H 0.0000 0.0000 'International Tables Vol C Tables 4.2.6.8 and 6.1.1.4'
N N 0.0061 0.0033 'International Tables Vol C Tables 4.2.6.8 and 6.1.1.4'
O O 0.0106 0.0060 'International Tables Vol C Tables 4.2.6.8 and 6.1.1.4'
S S 0.1246 0.1234 'International Tables Vol C Tables 4.2.6.8 and 6.1.1.4'

loop_
_geom_angle_atom_site_label_1
_geom_angle_atom_site_label_2
_geom_angle_atom_site_label_3
_geom_angle_site_symmetry_1
_geom_angle_site_symmetry_3
_geom_angle
_geom_angle_publ_flag
C1 N1 H1A . . 109.5 ?
C1 N1 H1B . . 109.5 ?
H1A N1 H1B . . 109.5 ?
C1 N1 H1C . . 109.5 ?
H1A N1 H1C . . 109.5 ?
H1B N1 H1C . . 109.5 ?
C2 N2 H2B . . 115.8(19) ?
C2 N2 H2A . . 120.5(15) ?
H2B N2 H2A . . 111(2) ?
C6 C1 C2 . . 122.28(14) ?
C6 C1 N1 . . 118.54(13) ?
C2 C1 N1 . . 119.16(12) ?
N2 C2 C1 . . 121.50(15) ?
N2 C2 C3 . . 121.66(17) ?
C1 C2 C3 . . 116.73(16) ?
C4 C3 C2 . . 120.76(18) ?
C4 C3 H3 . . 119.6 ?
C2 C3 H3 . . 119.6 ?
C5 C4 C3 . . 121.20(18) ?
C5 C4 H4 . . 119.4 ?
C3 C4 H4 . . 119.4 ?
C4 C5 C6 . . 119.28(19) ?
C4 C5 H5 . . 120.4 ?
C6 C5 H5 . . 120.4 ?
C1 C6 C5 . . 119.73(18) ?
C1 C6 H6 . . 120.1 ?
C5 C6 H6 . . 120.1 ?
O13 S11 O12 . . 113.46(8) ?
O13 S11 O11 . . 111.59(8) ?
O12 S11 O11 . . 111.82(8) ?
O13 S11 C15 . . 106.70(7) ?
O12 S11 C15 . . 106.69(7) ?
O11 S11 C15 . . 106.01(7) ?
C12 C11 H11A . . 109.5 ?
C12 C11 H11B . . 109.5 ?
H11A C11 H11B . . 109.5 ?
C12 C11 H11C . . 109.5 ?
H11A C11 H11C . . 109.5 ?
H11B C11 H11C . . 109.5 ?
C13 C12 C17 . . 117.91(18) ?
C13 C12 C11 . . 121.3(2) ?
C17 C12 C11 . . 120.8(2) ?
C12 C13 C14 . . 121.53(19) ?
C12 C13 H13 . . 119.2 ?
C14 C13 H13 . . 119.2 ?
C13 C14 C15 . . 119.64(17) ?
C13 C14 H14 . . 120.2 ?
C15 C14 H14 . . 120.2 ?
C16 C15 C14 . . 119.92(16) ?
C16 C15 S11 . . 120.67(13) ?
C14 C15 S11 . . 119.40(12) ?
C15 C16 C17 . . 119.22(18) ?
C15 C16 H16 . . 120.4 ?
C17 C16 H16 . . 120.4 ?
C12 C17 C16 . . 121.77(18) ?
C12 C17 H17 . . 119.1 ?
C16 C17 H17 . . 119.1 ?

loop_
_geom_bond_atom_site_label_1
_geom_bond_atom_site_label_2
_geom_bond_site_symmetry_2
_geom_bond_distance
_geom_bond_publ_flag
N1 C1 . 1.4601(17) ?
N1 H1A . 0.8900 ?
N1 H1B . 0.8900 ?
N1 H1C . 0.8900 ?
N2 C2 . 1.382(2) ?
N2 H2B . 0.81(3) ?
N2 H2A . 0.90(2) ?
C1 C6 . 1.373(2) ?
C1 C2 . 1.390(2) ?
C2 C3 . 1.399(2) ?
C3 C4 . 1.374(3) ?
C3 H3 . 0.9300 ?
C4 C5 . 1.368(3) ?
C4 H4 . 0.9300 ?
C5 C6 . 1.377(3) ?
C5 H5 . 0.9300 ?
C6 H6 . 0.9300 ?
S11 O13 . 1.4462(12) ?
S11 O12 . 1.4506(13) ?
S11 O11 . 1.4554(12) ?
S11 C15 . 1.7586(16) ?
C11 C12 . 1.513(3) ?
C11 H11A . 0.9600 ?
C11 H11B . 0.9600 ?
C11 H11C . 0.9600 ?
C12 C13 . 1.374(3) ?
C12 C17 . 1.375(3) ?
C13 C14 . 1.376(3) ?
C13 H13 . 0.9300 ?
C14 C15 . 1.382(2) ?
C14 H14 . 0.9300 ?
C15 C16 . 1.372(2) ?
C16 C17 . 1.383(3) ?
C16 H16 . 0.9300 ?
C17 H17 . 0.9300 ?

loop_
_geom_hbond_atom_site_label_D
_geom_hbond_atom_site_label_H
_geom_hbond_atom_site_label_A
_geom_hbond_site_symmetry_A
_geom_hbond_distance_DH
_geom_hbond_distance_HA
_geom_hbond_distance_DA
_geom_hbond_angle_DHA
_geom_hbond_publ_flag
N1 H1A O11 . 0.89 1.89 2.7767(17) 174 yes
N1 H1B O13 3_656 0.89 1.93 2.8111(17) 171 yes
N1 H1C O12 3_666 0.89 1.92 2.7914(17) 165 yes
N2 H2A O12 . 0.90(2) 2.22(2) 3.097(3) 165(2) yes

loop_
_geom_torsion_atom_site_label_1
_geom_torsion_atom_site_label_2
_geom_torsion_atom_site_label_3
_geom_torsion_atom_site_label_4
_geom_torsion_site_symmetry_1
_geom_torsion_site_symmetry_2
_geom_torsion_site_symmetry_3
_geom_torsion_site_symmetry_4
_geom_torsion
_geom_torsion_publ_flag
C6 C1 C2 N2 . . . . 178.01(16) ?
N1 C1 C2 N2 . . . . -0.1(2) ?
C6 C1 C2 C3 . . . . 1.7(2) ?
N1 C1 C2 C3 . . . . -176.40(13) ?
N2 C2 C3 C4 . . . . -176.72(18) ?
C1 C2 C3 C4 . . . . -0.4(2) ?
C2 C3 C4 C5 . . . . -0.9(3) ?
C3 C4 C5 C6 . . . . 0.9(3) ?
C2 C1 C6 C5 . . . . -1.7(2) ?
N1 C1 C6 C5 . . . . 176.40(16) ?
C4 C5 C6 C1 . . . . 0.4(3) ?
C17 C12 C13 C14 . . . . 0.3(3) ?
C11 C12 C13 C14 . . . . 178.8(2) ?
C12 C13 C14 C15 . . . . -0.5(3) ?
C13 C14 C15 C16 . . . . 0.0(3) ?
C13 C14 C15 S11 . . . . 178.53(14) ?
O13 S11 C15 C16 . . . . -139.99(14) ?
O12 S11 C15 C16 . . . . -18.38(16) ?
O11 S11 C15 C16 . . . . 100.95(15) ?
O13 S11 C15 C14 . . . . 41.48(15) ?
O12 S11 C15 C14 . . . . 163.08(13) ?
O11 S11 C15 C14 . . . . -77.59(14) ?
C14 C15 C16 C17 . . . . 0.7(3) ?
S11 C15 C16 C17 . . . . -177.78(15) ?
C13 C12 C17 C16 . . . . 0.5(3) ?
C11 C12 C17 C16 . . . . -178.0(2) ?
C15 C16 C17 C12 . . . . -1.0(3) ?

_cod_database_fobs_code 1557369
